data_7222098
loop_
_publ_author_name
'Khorasani, S.'
'Botes, D. S.'
'Fernandes, M. A.'
'Levendis, D. C.'

_publ_section_title
;
 A single-crystal-to-single-crystal Diels--Alder reaction with mixed
 topochemical and topotactic behaviour
;
_journal_issue 46
_journal_name_full CrystEngComm
_journal_page_first 8933
_journal_paper_doi 10.1039/C5CE01301A
_journal_volume 17
_journal_year 2015
_chemical_formula_moiety 'C28 H19 Br N2 O4 S2'
_chemical_formula_sum 'C28 H19 Br N2 O4 S2'
_chemical_formula_weight 591.48
_space_group_crystal_system monoclinic
_space_group_IT_number 14
_space_group_name_Hall '-P 2ybc'
_space_group_name_H-M_alt 'P 1 21/c 1'
_symmetry_space_group_name_Hall '-P 2ybc'
_symmetry_space_group_name_H-M 'P 1 21/c 1'
_atom_sites_solution_hydrogens geom
_audit_creation_method SHELXL-2014/7
_audit_update_record
;
2015-08-07 deposited with the CCDC.
2015-08-20 downloaded from the CCDC.
;
_cell_angle_alpha 90
_cell_angle_beta 103.246(4)
_cell_angle_gamma 90
_cell_formula_units_Z 4
_cell_length_a 12.7053(8)
_cell_length_b 23.1346(14)
_cell_length_c 8.5162(5)
_cell_measurement_reflns_used 3237
_cell_measurement_temperature 273(2)
_cell_measurement_theta_max 22.06
_cell_measurement_theta_min 2.41
_cell_volume 2436.6(3)
_computing_cell_refinement 'Bruker SAINT'
_computing_data_collection 'Bruker APEX2'
_computing_data_reduction 'Bruker SAINT'
_computing_molecular_graphics 'Bruker SHELXTL'
_computing_publication_material 'Bruker SHELXTL'
_computing_structure_refinement 'SHELXL-2014/7 (Sheldrick, 2014)'
_computing_structure_solution 'SHELXS-97 (Sheldrick 2008)'
_diffrn_ambient_temperature 273(2)
_diffrn_measured_fraction_theta_full 1.000
_diffrn_measured_fraction_theta_max 1.000
_diffrn_measurement_device_type 'Bruker APEX-II CCD'
_diffrn_measurement_method '\f and \w scans'
_diffrn_radiation_type MoK\a
_diffrn_radiation_wavelength 0.71073
_diffrn_reflns_av_R_equivalents 0.0861
_diffrn_reflns_av_unetI/netI 0.1219
_diffrn_reflns_laue_measured_fraction_full 1.000
_diffrn_reflns_laue_measured_fraction_max 1.000
_diffrn_reflns_limit_h_max 15
_diffrn_reflns_limit_h_min -16
_diffrn_reflns_limit_k_max 30
_diffrn_reflns_limit_k_min -27
_diffrn_reflns_limit_l_max 11
_diffrn_reflns_limit_l_min -11
_diffrn_reflns_number 22108
_diffrn_reflns_point_group_measured_fraction_full 1.000
_diffrn_reflns_point_group_measured_fraction_max 1.000
_diffrn_reflns_theta_full 25.242
_diffrn_reflns_theta_max 27.997
_diffrn_reflns_theta_min 1.647
_exptl_absorpt_coefficient_mu 1.899
_exptl_absorpt_correction_T_max 0.8991
_exptl_absorpt_correction_T_min 0.7118
_exptl_absorpt_correction_type integration
_exptl_absorpt_process_details 'Face indexed absorption corrections carried out with XPREP'
_exptl_crystal_colour yellow
_exptl_crystal_density_diffrn 1.612
_exptl_crystal_description plate
_exptl_crystal_F_000 1200
_exptl_crystal_recrystallization_method 'Re-crystallisation from solvent: Dichloroform'
_exptl_crystal_size_max 0.264
_exptl_crystal_size_mid 0.246
_exptl_crystal_size_min 0.082
_refine_diff_density_max 1.217
_refine_diff_density_min -0.843
_refine_diff_density_rms 0.093
_refine_ls_extinction_method none
_refine_ls_goodness_of_fit_ref 1.029
_refine_ls_hydrogen_treatment constr
_refine_ls_matrix_type full
_refine_ls_number_parameters 353
_refine_ls_number_reflns 5878
_refine_ls_number_restraints 4
_refine_ls_restrained_S_all 1.044
_refine_ls_R_factor_all 0.1324
_refine_ls_R_factor_gt 0.0664
_refine_ls_shift/su_max 0.010
_refine_ls_shift/su_mean 0.001
_refine_ls_structure_factor_coef Fsqd
_refine_ls_weighting_details 'w=1/[\s^2^(Fo^2^)+(0.0606P)^2^+3.9244P] where P=(Fo^2^+2Fc^2^)/3'
_refine_ls_weighting_scheme calc
_refine_ls_wR_factor_gt 0.1549
_refine_ls_wR_factor_ref 0.1709
_reflns_Friedel_coverage 0.000
_reflns_number_gt 3172
_reflns_number_total 5878
_reflns_threshold_expression 'I > 2\s(I)'
_cod_data_source_file c5ce01301a1.cif
_cod_data_source_block recryst_non_solvated
_cod_depositor_comments 'Adding full bibliography for 7222085--7222099.cif.'
_cod_database_code 7222098
_shelx_shelxl_version_number 2014/7
_shelx_space_group_comment
;
The symmetry employed for this shelxl refinement is uniquely defined
by the following loop, which should always be used as a source of
symmetry information in preference to the above space-group names.
They are only intended as comments.
;
_shelx_estimated_absorpt_t_min 0.634
_shelx_estimated_absorpt_t_max 0.860

loop_
_space_group_symop_operation_xyz
'x, y, z'
'-x, y+1/2, -z+1/2'
'-x, -y, -z'
'x, -y-1/2, z-1/2'

loop_
_atom_site_label
_atom_site_type_symbol
_atom_site_fract_x
_atom_site_fract_y
_atom_site_fract_z
_atom_site_U_iso_or_equiv
_atom_site_adp_type
_atom_site_occupancy
_atom_site_site_symmetry_order
_atom_site_calc_flag
_atom_site_refinement_flags_posn
_atom_site_refinement_flags_adp
_atom_site_refinement_flags_occupancy
_atom_site_disorder_assembly
_atom_site_disorder_group
C1 C 0.6923(5) 0.2016(3) 0.5726(8) 0.0455(15) Uani 1 1 d . . . . .
C2 C 0.7999(4) 0.1697(2) 0.6291(6) 0.0362(13) Uani 1 1 d . . . . .
C3 C 0.7801(4) 0.1260(2) 0.7561(6) 0.0313(12) Uani 1 1 d . . . . .
C4 C 0.6633(4) 0.1397(3) 0.7699(7) 0.0392(14) Uani 1 1 d . . . . .
C5 C 1.1113(5) 0.2109(2) 0.8599(7) 0.0434(14) Uani 1 1 d . . . . .
C6 C 0.9954(4) 0.1970(2) 0.8342(7) 0.0365(13) Uani 1 1 d . . . . .
C7 C 0.9804(4) 0.1603(2) 0.9429(6) 0.0290(11) Uani 1 1 d . . . . .
C8 C 1.0880(4) 0.1472(2) 1.0549(7) 0.0333(12) Uani 1 1 d . . . . .
C9 C 0.5094(5) 0.2027(3) 0.6393(9) 0.067(2) Uani 1 1 d D . . . .
H9A H 0.5051 0.2422 0.5996 0.080 Uiso 0.781(14) 1 calc R U P A 1
H9B H 0.4914 0.2030 0.7440 0.080 Uiso 0.781(14) 1 calc R U P A 1
H9C H 0.5072 0.2440 0.6190 0.080 Uiso 0.219(14) 1 calc R U P A 2
H9D H 0.4855 0.1959 0.7381 0.080 Uiso 0.219(14) 1 calc R U P A 2
C10 C 0.4293(13) 0.1664(6) 0.5261(19) 0.120(8) Uani 0.781(14) 1 d D . P A 1
H10 H 0.4564 0.1542 0.4390 0.144 Uiso 0.781(14) 1 calc R U P A 1
C11 C 0.3453(8) 0.1497(4) 0.5175(12) 0.079(4) Uani 0.781(14) 1 d D . P A 1
H11A H 0.3089 0.1588 0.5974 0.094 Uiso 0.781(14) 1 calc R U P A 1
H11B H 0.3120 0.1268 0.4305 0.094 Uiso 0.781(14) 1 calc R U P A 1
C10B C 0.436(2) 0.1723(9) 0.502(2) 0.016(7) Uiso 0.219(14) 1 d D . P A 2
H10B H 0.3880 0.1979 0.4391 0.019 Uiso 0.219(14) 1 calc R U P A 2
C11B C 0.4233(16) 0.1270(7) 0.455(2) 0.022(7) Uiso 0.219(14) 1 d D . P A 2
H11C H 0.4664 0.0971 0.5076 0.027 Uiso 0.219(14) 1 calc R U P A 2
H11D H 0.3696 0.1193 0.3632 0.027 Uiso 0.219(14) 1 calc R U P A 2
C12 C 1.2755(4) 0.1865(3) 1.0775(8) 0.0477(15) Uani 1 1 d . . . . .
H12A H 1.2805 0.1816 1.1921 0.057 Uiso 1 1 calc R U . . .
H12B H 1.2971 0.2259 1.0609 0.057 Uiso 1 1 calc R U . . .
C13 C 1.3518(5) 0.1467(3) 1.0280(8) 0.0599(19) Uani 1 1 d . . . . .
H13 H 1.4248 0.1525 1.0739 0.072 Uiso 1 1 calc R U . . .
C14 C 1.3281(6) 0.1046(4) 0.9277(10) 0.086(3) Uani 1 1 d . . . . .
H14A H 1.2563 0.0970 0.8784 0.104 Uiso 1 1 calc R U . . .
H14B H 1.3828 0.0818 0.9044 0.104 Uiso 1 1 calc R U . . .
C15 C 0.7912(4) 0.0628(2) 0.6902(6) 0.0340(12) Uani 1 1 d . . . . .
H15 H 0.7770 0.0333 0.7652 0.041 Uiso 0.138(2) 1 calc R U P B 2
C16 C 0.7150(4) 0.0568(2) 0.5235(6) 0.0357(13) Uani 1 1 d . . . . .
C17 C 0.6351(4) 0.0161(3) 0.4753(8) 0.0513(17) Uani 1 1 d . . . . .
H17 H 0.6199 -0.0111 0.5475 0.062 Uiso 1 1 calc R U . . .
C18 C 0.5769(5) 0.0169(3) 0.3133(8) 0.062(2) Uani 1 1 d . . . . .
H18 H 0.5229 -0.0104 0.2779 0.074 Uiso 1 1 calc R U . . .
C19 C 0.5989(5) 0.0579(4) 0.2047(8) 0.061(2) Uani 1 1 d . . . . .
H19 H 0.5601 0.0580 0.0979 0.074 Uiso 1 1 calc R U . . .
C20 C 0.6776(5) 0.0975(3) 0.2575(7) 0.0551(18) Uani 1 1 d . . . . .
H20 H 0.6920 0.1253 0.1863 0.066 Uiso 1 1 calc R U . . .
C21 C 0.7368(4) 0.0974(3) 0.4151(6) 0.0397(14) Uani 1 1 d . . . . .
C22 C 0.8299(4) 0.1345(2) 0.4925(6) 0.0439(14) Uani 1 1 d D . . . .
H22 H 0.8453 0.1613 0.4116 0.053 Uiso 0.862(2) 1 calc R U P B 1
C23 C 0.9268(4) 0.1003(2) 0.5574(6) 0.0357(13) Uani 1 1 d . . . . .
C24 C 1.0268(5) 0.1023(3) 0.5209(7) 0.0499(16) Uani 1 1 d . . . . .
H24 H 1.0405 0.1293 0.4471 0.060 Uiso 1 1 calc R U . . .
C25 C 1.1075(5) 0.0637(3) 0.5951(8) 0.0545(18) Uani 1 1 d . . . . .
H25 H 1.1747 0.0646 0.5690 0.065 Uiso 1 1 calc R U . . .
C26 C 1.0883(5) 0.0247(3) 0.7060(8) 0.0503(17) Uani 1 1 d . . . . .
H26 H 1.1428 -0.0005 0.7560 0.060 Uiso 1 1 calc R U . . .
C27 C 0.9872(4) 0.0224(2) 0.7444(7) 0.0399(14) Uani 1 1 d . . . . .
H27 H 0.9743 -0.0039 0.8205 0.048 Uiso 1 1 calc R U . . .
C28 C 0.9069(4) 0.0595(2) 0.6685(6) 0.0309(12) Uani 1 1 d . . . . .
Br1 Br 0.75797(5) 0.00561(3) 0.83538(8) 0.0390(2) Uani 0.862(2) 1 d . . P B 1
Br1A Br 0.8393(6) 0.1872(3) 0.3309(6) 0.082(2) Uani 0.138(2) 1 d D . P B 2
N3 N 0.6211(4) 0.1812(2) 0.6574(6) 0.0479(13) Uani 1 1 d . . . . .
N4 N 1.1628(3) 0.1787(2) 0.9914(5) 0.0353(11) Uani 1 1 d . . . . .
O1 O 0.6719(4) 0.2382(2) 0.4676(6) 0.0706(14) Uani 1 1 d . . . . .
O2 O 0.6154(3) 0.1167(2) 0.8587(5) 0.0541(12) Uani 1 1 d . . . . .
O3 O 1.1550(3) 0.2445(2) 0.7849(6) 0.0669(14) Uani 1 1 d . . . . .
O4 O 1.1070(3) 0.11840(17) 1.1739(5) 0.0418(9) Uani 1 1 d . . . . .
S4 S 0.85963(10) 0.13096(6) 0.96761(16) 0.0330(3) Uani 1 1 d . . . . .
S5 S 0.89550(13) 0.23075(6) 0.6890(2) 0.0497(4) Uani 1 1 d . . . . .

loop_
_atom_site_aniso_label
_atom_site_aniso_U_11
_atom_site_aniso_U_22
_atom_site_aniso_U_33
_atom_site_aniso_U_23
_atom_site_aniso_U_13
_atom_site_aniso_U_12
C1 0.050(4) 0.032(3) 0.047(4) 0.002(3) -0.006(3) 0.002(3)
C2 0.038(3) 0.035(3) 0.034(3) 0.005(3) 0.004(2) 0.000(2)
C3 0.032(3) 0.028(3) 0.032(3) -0.002(2) 0.006(2) -0.002(2)
C4 0.034(3) 0.055(4) 0.029(3) -0.015(3) 0.008(2) -0.001(3)
C5 0.047(3) 0.036(3) 0.049(4) 0.002(3) 0.015(3) -0.008(3)
C6 0.040(3) 0.027(3) 0.040(3) 0.000(2) 0.004(2) -0.002(2)
C7 0.032(3) 0.026(3) 0.029(3) -0.004(2) 0.006(2) -0.003(2)
C8 0.041(3) 0.024(3) 0.036(3) -0.009(2) 0.009(2) -0.001(2)
C9 0.039(3) 0.060(5) 0.095(6) -0.017(4) 0.003(3) 0.023(3)
C10 0.065(8) 0.104(12) 0.151(15) 0.018(10) -0.057(9) 0.005(8)
C11 0.071(7) 0.097(9) 0.062(7) 0.021(6) 0.004(5) 0.000(6)
C12 0.037(3) 0.048(4) 0.057(4) -0.008(3) 0.009(3) -0.005(3)
C13 0.040(4) 0.077(5) 0.063(5) -0.017(4) 0.014(3) -0.004(3)
C14 0.057(4) 0.109(7) 0.087(6) -0.054(5) 0.004(4) 0.016(4)
C15 0.042(3) 0.026(3) 0.037(3) 0.002(2) 0.014(2) 0.000(2)
C16 0.029(3) 0.042(3) 0.038(3) -0.016(3) 0.010(2) 0.003(2)
C17 0.040(3) 0.066(4) 0.053(4) -0.026(3) 0.021(3) -0.009(3)
C18 0.033(3) 0.098(6) 0.051(4) -0.042(4) 0.005(3) -0.005(3)
C19 0.040(4) 0.103(6) 0.041(4) -0.022(4) 0.008(3) 0.009(4)
C20 0.041(3) 0.083(5) 0.041(4) -0.002(4) 0.008(3) 0.017(3)
C21 0.039(3) 0.055(4) 0.026(3) -0.004(3) 0.010(2) 0.008(3)
C22 0.046(3) 0.053(4) 0.033(3) 0.008(3) 0.010(3) 0.002(3)
C23 0.035(3) 0.045(4) 0.028(3) -0.008(3) 0.009(2) -0.003(3)
C24 0.043(4) 0.061(4) 0.048(4) -0.013(3) 0.016(3) -0.008(3)
C25 0.034(3) 0.076(5) 0.054(4) -0.027(4) 0.010(3) -0.003(3)
C26 0.038(3) 0.049(4) 0.056(4) -0.022(3) -0.005(3) 0.008(3)
C27 0.042(3) 0.040(3) 0.035(3) -0.012(3) 0.002(2) 0.001(3)
C28 0.030(3) 0.032(3) 0.029(3) -0.009(2) 0.002(2) 0.000(2)
Br1 0.0471(4) 0.0292(4) 0.0390(4) 0.0091(3) 0.0060(3) -0.0058(3)
Br1A 0.129(6) 0.076(4) 0.047(4) 0.011(3) 0.031(3) 0.002(4)
N3 0.037(3) 0.051(3) 0.049(3) -0.011(3) -0.005(2) 0.014(2)
N4 0.034(2) 0.040(3) 0.033(3) -0.004(2) 0.010(2) -0.007(2)
O1 0.065(3) 0.050(3) 0.082(4) 0.016(3) -0.013(3) 0.011(2)
O2 0.037(2) 0.084(3) 0.044(3) -0.003(2) 0.0137(19) -0.004(2)
O3 0.059(3) 0.073(3) 0.066(3) 0.025(3) 0.008(2) -0.022(2)
O4 0.047(2) 0.047(2) 0.032(2) 0.0033(19) 0.0073(17) -0.0002(18)
S4 0.0354(7) 0.0371(8) 0.0274(7) -0.0043(6) 0.0092(5) -0.0045(6)
S5 0.0549(9) 0.0345(9) 0.0531(10) 0.0133(7) -0.0012(7) -0.0048(7)

loop_
_atom_type_symbol
_atom_type_description
_atom_type_scat_dispersion_real
_atom_type_scat_dispersion_imag
_atom_type_scat_source
C C 0.0033 0.0016 'International Tables Vol C Tables 4.2.6.8 and 6.1.1.4'
H H 0.0000 0.0000 'International Tables Vol C Tables 4.2.6.8 and 6.1.1.4'
Br Br -0.2901 2.4595 'International Tables Vol C Tables 4.2.6.8 and 6.1.1.4'
N N 0.0061 0.0033 'International Tables Vol C Tables 4.2.6.8 and 6.1.1.4'
O O 0.0106 0.0060 'International Tables Vol C Tables 4.2.6.8 and 6.1.1.4'
S S 0.1246 0.1234 'International Tables Vol C Tables 4.2.6.8 and 6.1.1.4'

loop_
_geom_angle_atom_site_label_1
_geom_angle_atom_site_label_2
_geom_angle_atom_site_label_3
_geom_angle
_geom_angle_site_symmetry_3
O1 C1 N3 125.0(6) .
O1 C1 C2 126.3(6) .
N3 C1 C2 108.7(5) .
C1 C2 C3 105.0(4) .
C1 C2 C22 112.1(4) .
C3 C2 C22 106.9(4) .
C1 C2 S5 101.6(4) .
C3 C2 S5 120.5(4) .
C22 C2 S5 110.5(4) .
C2 C3 C4 103.4(4) .
C2 C3 C15 108.3(4) .
C4 C3 C15 112.3(4) .
C2 C3 S4 120.0(3) .
C4 C3 S4 103.5(3) .
C15 C3 S4 109.1(3) .
O2 C4 N3 125.2(5) .
O2 C4 C3 126.3(5) .
N3 C4 C3 108.5(5) .
O3 C5 N4 125.6(5) .
O3 C5 C6 128.4(6) .
N4 C5 C6 106.0(5) .
C7 C6 C5 109.9(5) .
C7 C6 S5 126.6(4) .
C5 C6 S5 123.3(4) .
C6 C7 C8 108.8(5) .
C6 C7 S4 128.2(4) .
C8 C7 S4 122.9(4) .
O4 C8 N4 126.6(5) .
O4 C8 C7 129.0(5) .
N4 C8 C7 104.4(5) .
N3 C9 C10B 109.6(12) .
N3 C9 C10 112.0(9) .
N3 C9 H9A 109.2 .
C10 C9 H9A 109.2 .
N3 C9 H9B 109.2 .
C10 C9 H9B 109.2 .
H9A C9 H9B 107.9 .
N3 C9 H9C 109.8 .
C10B C9 H9C 109.8 .
N3 C9 H9D 109.8 .
C10B C9 H9D 109.8 .
H9C C9 H9D 108.2 .
C11 C10 C9 137.3(19) .
C11 C10 H10 111.4 .
C9 C10 H10 111.4 .
C10 C11 H11A 120.0 .
C10 C11 H11B 120.0 .
H11A C11 H11B 120.0 .
C11B C10B C9 137(2) .
C11B C10B H10B 111.3 .
C9 C10B H10B 111.3 .
C10B C11B H11C 120.0 .
C10B C11B H11D 120.0 .
H11C C11B H11D 120.0 .
N4 C12 C13 114.4(5) .
N4 C12 H12A 108.7 .
C13 C12 H12A 108.7 .
N4 C12 H12B 108.7 .
C13 C12 H12B 108.7 .
H12A C12 H12B 107.6 .
C14 C13 C12 126.7(6) .
C14 C13 H13 116.6 .
C12 C13 H13 116.6 .
C13 C14 H14A 120.0 .
C13 C14 H14B 120.0 .
H14A C14 H14B 120.0 .
C28 C15 C16 107.8(4) .
C28 C15 C3 104.9(4) .
C16 C15 C3 108.9(4) .
C28 C15 Br1 113.7(4) .
C16 C15 Br1 110.4(4) .
C3 C15 Br1 110.9(3) .
C28 C15 H15 111.7 .
C16 C15 H15 111.7 .
C3 C15 H15 111.7 .
C17 C16 C21 120.7(5) .
C17 C16 C15 127.3(5) .
C21 C16 C15 112.0(5) .
C16 C17 C18 117.9(6) .
C16 C17 H17 121.0 .
C18 C17 H17 121.0 .
C19 C18 C17 121.2(6) .
C19 C18 H18 119.4 .
C17 C18 H18 119.4 .
C20 C19 C18 118.9(6) .
C20 C19 H19 120.5 .
C18 C19 H19 120.5 .
C19 C20 C21 121.2(7) .
C19 C20 H20 119.4 .
C21 C20 H20 119.4 .
C20 C21 C16 120.0(6) .
C20 C21 C22 129.1(6) .
C16 C21 C22 110.8(4) .
C23 C22 C21 111.9(5) .
C23 C22 C2 109.5(4) .
C21 C22 C2 109.3(4) .
C23 C22 Br1A 116.2(4) .
C21 C22 Br1A 103.3(4) .
C2 C22 Br1A 106.3(4) .
C23 C22 H22 108.7 .
C21 C22 H22 108.7 .
C2 C22 H22 108.7 .
C24 C23 C28 119.6(5) .
C24 C23 C22 129.7(5) .
C28 C23 C22 110.7(4) .
C23 C24 C25 119.8(6) .
C23 C24 H24 120.1 .
C25 C24 H24 120.1 .
C26 C25 C24 120.3(6) .
C26 C25 H25 119.8 .
C24 C25 H25 119.8 .
C25 C26 C27 120.4(6) .
C25 C26 H26 119.8 .
C27 C26 H26 119.8 .
C28 C27 C26 119.3(6) .
C28 C27 H27 120.4 .
C26 C27 H27 120.4 .
C27 C28 C23 120.6(5) .
C27 C28 C15 127.3(5) .
C23 C28 C15 112.1(4) .
C22 Br1A S5 161.7(4) 4_565
C1 N3 C4 114.2(5) .
C1 N3 C9 124.5(5) .
C4 N3 C9 121.3(5) .
C5 N4 C8 110.9(4) .
C5 N4 C12 124.6(5) .
C8 N4 C12 123.0(5) .
C7 S4 C3 101.9(2) .
C6 S5 C2 100.3(2) .
C6 S5 Br1A 104.2(2) 4_566
C2 S5 Br1A 118.7(2) 4_566

loop_
_geom_bond_atom_site_label_1
_geom_bond_atom_site_label_2
_geom_bond_distance
_geom_bond_site_symmetry_2
C1 O1 1.216(7) .
C1 N3 1.365(8) .
C1 C2 1.530(8) .
C2 C3 1.543(7) .
C2 C22 1.539(8) .
C2 S5 1.857(5) .
C3 C4 1.548(7) .
C3 C15 1.584(7) .
C3 S4 1.856(5) .
C4 O2 1.199(6) .
C4 N3 1.376(7) .
C5 O3 1.217(6) .
C5 N4 1.380(7) .
C5 C6 1.473(7) .
C6 C7 1.302(7) .
C6 S5 1.741(5) .
C7 C8 1.507(7) .
C7 S4 1.734(5) .
C8 O4 1.190(6) .
C8 N4 1.401(7) .
C9 N3 1.478(7) .
C9 C10B 1.490(11) .
C9 C10 1.491(10) .
C9 H9A 0.9700 .
C9 H9B 0.9700 .
C9 H9C 0.9700 .
C9 H9D 0.9700 .
C10 C11 1.122(16) .
C10 H10 0.9300 .
C11 H11A 0.9300 .
C11 H11B 0.9300 .
C10B C11B 1.122(16) .
C10B H10B 0.9300 .
C11B H11C 0.9300 .
C11B H11D 0.9300 .
C12 N4 1.463(6) .
C12 C13 1.467(8) .
C12 H12A 0.9700 .
C12 H12B 0.9700 .
C13 C14 1.284(9) .
C13 H13 0.9300 .
C14 H14A 0.9300 .
C14 H14B 0.9300 .
C15 C28 1.526(7) .
C15 C16 1.530(7) .
C15 Br1 1.923(5) .
C15 H15 0.9800 .
C16 C17 1.377(7) .
C16 C21 1.389(8) .
C17 C18 1.408(9) .
C17 H17 0.9300 .
C18 C19 1.397(10) .
C18 H18 0.9300 .
C19 C20 1.356(9) .
C19 H19 0.9300 .
C20 C21 1.380(8) .
C20 H20 0.9300 .
C21 C22 1.487(8) .
C22 C23 1.461(7) .
C22 Br1A 1.863(4) .
C22 H22 0.9800 .
C23 C24 1.375(7) .
C23 C28 1.400(7) .
C24 C25 1.397(9) .
C24 H24 0.9300 .
C25 C26 1.369(9) .
C25 H25 0.9300 .
C26 C27 1.397(8) .
C26 H26 0.9300 .
C27 C28 1.376(7) .
C27 H27 0.9300 .
Br1A S5 2.443(5) 4_565
S5 Br1A 2.443(5) 4_566

loop_
_geom_torsion_atom_site_label_1
_geom_torsion_atom_site_label_2
_geom_torsion_atom_site_label_3
_geom_torsion_atom_site_label_4
_geom_torsion
_geom_torsion_site_symmetry_4
O1 C1 C2 C3 -176.8(6) .
N3 C1 C2 C3 1.8(6) .
O1 C1 C2 C22 -61.1(8) .
N3 C1 C2 C22 117.6(5) .
O1 C1 C2 S5 56.9(7) .
N3 C1 C2 S5 -124.4(4) .
C1 C2 C3 C4 -3.7(5) .
C22 C2 C3 C4 -122.9(4) .
S5 C2 C3 C4 109.8(4) .
C1 C2 C3 C15 115.7(4) .
C22 C2 C3 C15 -3.5(5) .
S5 C2 C3 C15 -130.8(4) .
C1 C2 C3 S4 -118.1(4) .
C22 C2 C3 S4 122.6(4) .
S5 C2 C3 S4 -4.6(6) .
C2 C3 C4 O2 -178.1(6) .
C15 C3 C4 O2 65.3(7) .
S4 C3 C4 O2 -52.2(6) .
C2 C3 C4 N3 4.5(5) .
C15 C3 C4 N3 -112.1(5) .
S4 C3 C4 N3 130.4(4) .
O3 C5 C6 C7 -178.1(6) .
N4 C5 C6 C7 0.7(6) .
O3 C5 C6 S5 -3.1(9) .
N4 C5 C6 S5 175.7(4) .
C5 C6 C7 C8 1.0(6) .
S5 C6 C7 C8 -173.7(4) .
C5 C6 C7 S4 179.1(4) .
S5 C6 C7 S4 4.3(8) .
C6 C7 C8 O4 175.3(5) .
S4 C7 C8 O4 -2.9(8) .
C6 C7 C8 N4 -2.4(6) .
S4 C7 C8 N4 179.4(3) .
N3 C9 C10 C11 141.6(18) .
N3 C9 C10B C11B 43(4) .
N4 C12 C13 C14 -5.0(11) .
C2 C3 C15 C28 60.7(5) .
C4 C3 C15 C28 174.3(4) .
S4 C3 C15 C28 -71.5(4) .
C2 C3 C15 C16 -54.4(5) .
C4 C3 C15 C16 59.2(6) .
S4 C3 C15 C16 173.3(3) .
C2 C3 C15 Br1 -176.1(3) .
C4 C3 C15 Br1 -62.5(5) .
S4 C3 C15 Br1 51.6(4) .
C28 C15 C16 C17 122.7(6) .
C3 C15 C16 C17 -124.0(6) .
Br1 C15 C16 C17 -2.0(7) .
C28 C15 C16 C21 -55.1(6) .
C3 C15 C16 C21 58.2(5) .
Br1 C15 C16 C21 -179.8(4) .
C21 C16 C17 C18 0.2(8) .
C15 C16 C17 C18 -177.4(5) .
C16 C17 C18 C19 -0.4(9) .
C17 C18 C19 C20 -0.1(9) .
C18 C19 C20 C21 0.9(9) .
C19 C20 C21 C16 -1.0(9) .
C19 C20 C21 C22 175.8(6) .
C17 C16 C21 C20 0.5(8) .
C15 C16 C21 C20 178.4(5) .
C17 C16 C21 C22 -176.9(5) .
C15 C16 C21 C22 1.1(6) .
C20 C21 C22 C23 -119.8(6) .
C16 C21 C22 C23 57.2(6) .
C20 C21 C22 C2 118.7(6) .
C16 C21 C22 C2 -64.3(6) .
C20 C21 C22 Br1A 5.9(7) .
C16 C21 C22 Br1A -177.1(4) .
C1 C2 C22 C23 -174.1(5) .
C3 C2 C22 C23 -59.5(5) .
S5 C2 C22 C23 73.4(5) .
C1 C2 C22 C21 -51.2(6) .
C3 C2 C22 C21 63.4(5) .
S5 C2 C22 C21 -163.7(4) .
C1 C2 C22 Br1A 59.6(6) .
C3 C2 C22 Br1A 174.2(4) .
S5 C2 C22 Br1A -52.9(5) .
C21 C22 C23 C24 120.6(6) .
C2 C22 C23 C24 -118.0(6) .
Br1A C22 C23 C24 2.4(8) .
C21 C22 C23 C28 -57.3(6) .
C2 C22 C23 C28 64.0(6) .
Br1A C22 C23 C28 -175.6(4) .
C28 C23 C24 C25 -0.1(8) .
C22 C23 C24 C25 -177.8(6) .
C23 C24 C25 C26 -1.2(9) .
C24 C25 C26 C27 0.9(9) .
C25 C26 C27 C28 0.6(8) .
C26 C27 C28 C23 -1.9(8) .
C26 C27 C28 C15 178.4(5) .
C24 C23 C28 C27 1.6(8) .
C22 C23 C28 C27 179.8(5) .
C24 C23 C28 C15 -178.6(5) .
C22 C23 C28 C15 -0.4(6) .
C16 C15 C28 C27 -125.2(5) .
C3 C15 C28 C27 118.8(5) .
Br1 C15 C28 C27 -2.5(7) .
C16 C15 C28 C23 55.0(6) .
C3 C15 C28 C23 -61.0(5) .
Br1 C15 C28 C23 177.7(4) .
C23 C22 Br1A S5 -62.7(14) 4_565
C21 C22 Br1A S5 174.5(11) 4_565
C2 C22 Br1A S5 59.4(14) 4_565
O1 C1 N3 C4 179.9(6) .
C2 C1 N3 C4 1.2(7) .
O1 C1 N3 C9 -3.0(10) .
C2 C1 N3 C9 178.3(5) .
O2 C4 N3 C1 178.8(6) .
C3 C4 N3 C1 -3.7(6) .
O2 C4 N3 C9 1.6(9) .
C3 C4 N3 C9 179.0(5) .
C10B C9 N3 C1 84.9(12) .
C10 C9 N3 C1 95.9(10) .
C10B C9 N3 C4 -98.2(12) .
C10 C9 N3 C4 -87.2(9) .
O3 C5 N4 C8 176.5(6) .
C6 C5 N4 C8 -2.4(6) .
O3 C5 N4 C12 10.4(9) .
C6 C5 N4 C12 -168.4(5) .
O4 C8 N4 C5 -174.8(5) .
C7 C8 N4 C5 2.9(6) .
O4 C8 N4 C12 -8.5(8) .
C7 C8 N4 C12 169.2(5) .
C13 C12 N4 C5 -97.2(7) .
C13 C12 N4 C8 98.3(6) .
C6 C7 S4 C3 33.4(6) .
C8 C7 S4 C3 -148.8(4) .
C2 C3 S4 C7 -29.7(4) .
C4 C3 S4 C7 -144.2(4) .
C15 C3 S4 C7 96.0(4) .
C7 C6 S5 C2 -40.5(6) .
C5 C6 S5 C2 145.4(5) .
C7 C6 S5 Br1A 82.8(5) 4_566
C5 C6 S5 Br1A -91.2(5) 4_566
C1 C2 S5 C6 152.8(4) .
C3 C2 S5 C6 37.4(5) .
C22 C2 S5 C6 -88.1(4) .
C1 C2 S5 Br1A 40.2(4) 4_566
C3 C2 S5 Br1A -75.1(4) 4_566
C22 C2 S5 Br1A 159.3(3) 4_566
